data_4501386
loop_
_publ_author_name
'Mukherjee, Gargi'
'Biradha, Kumar'

_publ_section_title
;
 Crystal Engineering Studies with Monocarboxamidoalkanes Having C- or
 N-Terminal Pyridine and Their Coordination Complexes
;
_journal_issue 12
_journal_name_full 'Crystal Growth &amp; Design'
_journal_page_first 5649
_journal_paper_doi 10.1021/cg2012028
_journal_volume 11
_journal_year 2011
_chemical_formula_sum 'C7 H8 N2 O'
_chemical_formula_weight 136.15
_chemical_name_systematic
; 
 ? 
;
_space_group_IT_number 2
_symmetry_cell_setting triclinic
_symmetry_space_group_name_Hall '-P 1'
_symmetry_space_group_name_H-M 'P -1'
_atom_sites_solution_hydrogens geom
_atom_sites_solution_primary direct
_atom_sites_solution_secondary difmap
_audit_creation_method SHELXL-97
_cell_angle_alpha 75.782(11)
_cell_angle_beta 72.520(13)
_cell_angle_gamma 65.759(12)
_cell_formula_units_Z 4
_cell_length_a 8.409(4)
_cell_length_b 9.724(4)
_cell_length_c 9.984(4)
_cell_measurement_reflns_used 2037
_cell_measurement_temperature 293(2)
_cell_measurement_theta_max 25.00
_cell_measurement_theta_min 2.16
_cell_volume 703.0(5)
_computing_structure_refinement 'SHELXL-97 (Sheldrick, 1997)'
_computing_structure_solution 'SHELXS-97 (Sheldrick, 1990)'
_diffrn_ambient_temperature 293(2)
_diffrn_measured_fraction_theta_full 0.822
_diffrn_measured_fraction_theta_max 0.822
_diffrn_measurement_device_type 'Bruker APEX-2 CCD'
_diffrn_measurement_method hemisphere
_diffrn_radiation_monochromator graphite
_diffrn_radiation_source 'fine-focus sealed tube'
_diffrn_radiation_type MoK\a
_diffrn_radiation_wavelength 0.71073
_diffrn_reflns_av_R_equivalents 0.0674
_diffrn_reflns_av_sigmaI/netI 0.0879
_diffrn_reflns_limit_h_max 9
_diffrn_reflns_limit_h_min -8
_diffrn_reflns_limit_k_max 11
_diffrn_reflns_limit_k_min -11
_diffrn_reflns_limit_l_max 11
_diffrn_reflns_limit_l_min -11
_diffrn_reflns_number 4485
_diffrn_reflns_theta_full 25.00
_diffrn_reflns_theta_max 25.00
_diffrn_reflns_theta_min 2.16
_exptl_absorpt_coefficient_mu 0.089
_exptl_absorpt_correction_T_max 0.988
_exptl_absorpt_correction_T_min 0.983
_exptl_absorpt_correction_type empirical
_exptl_absorpt_process_details sadabs
_exptl_crystal_colour colorless
_exptl_crystal_density_diffrn 1.286
_exptl_crystal_density_method 'not measured'
_exptl_crystal_description 'rectangular block'
_exptl_crystal_F_000 288
_exptl_crystal_size_max 0.14
_exptl_crystal_size_mid 0.12
_exptl_crystal_size_min 0.08
_refine_diff_density_max 0.312
_refine_diff_density_min -0.203
_refine_diff_density_rms 0.060
_refine_ls_extinction_method none
_refine_ls_goodness_of_fit_ref 0.750
_refine_ls_hydrogen_treatment constr
_refine_ls_matrix_type full
_refine_ls_number_parameters 181
_refine_ls_number_reflns 2037
_refine_ls_number_restraints 0
_refine_ls_restrained_S_all 0.750
_refine_ls_R_factor_all 0.1459
_refine_ls_R_factor_gt 0.0656
_refine_ls_shift/su_max 0.029
_refine_ls_shift/su_mean 0.004
_refine_ls_structure_factor_coef Fsqd
_refine_ls_weighting_details 'calc w=1/[\s^2^(Fo^2^)+(0.1000P)^2^+0.7768P] where P=(Fo^2^+2Fc^2^)/3'
_refine_ls_weighting_scheme calc
_refine_ls_wR_factor_gt 0.1529
_refine_ls_wR_factor_ref 0.1841
_reflns_number_gt 1083
_reflns_number_total 2037
_reflns_threshold_expression >2sigma(I)
_cod_data_source_file cg2012028_si_002.cif
_cod_data_source_block 1a
_cod_depositor_comments
;
The following automatic conversions were performed:

'_symmetry_cell_setting' value 'Triclinic' changed to 'triclinic'
according to /home/saulius/struct/CIF-dictionaries/cif_core.dic
dictionary named 'cif_core.dic' version 2.4.1 from 2010-06-29.

Automatic conversion script
Id: cif_fix_values 1715 2011-07-08 13:25:40Z adriana 
;
_cod_original_sg_symbol_H-M P-1
_cod_database_code 4501386

loop_
_symmetry_equiv_pos_as_xyz
'x, y, z'
'-x, -y, -z'

loop_
_atom_site_label
_atom_site_type_symbol
_atom_site_fract_x
_atom_site_fract_y
_atom_site_fract_z
_atom_site_U_iso_or_equiv
_atom_site_adp_type
_atom_site_occupancy
_atom_site_symmetry_multiplicity
_atom_site_calc_flag
_atom_site_refinement_flags
N11 N -0.0999(5) 1.3859(4) 0.4299(4) 0.0813(11) Uani 1 1 d .
N12 N 0.3755(4) 0.8529(4) 0.4056(3) 0.0588(9) Uani 1 1 d .
H12 H 0.3669 0.8834 0.4822 0.071 Uiso 1 1 calc R
O11 O 0.2832(4) 0.9098(4) 0.2038(3) 0.0873(10) Uani 1 1 d .
C11 C -0.1127(6) 1.3217(5) 0.3326(5) 0.0747(13) Uani 1 1 d .
H11 H -0.2069 1.3750 0.2871 0.090 Uiso 1 1 calc R
C12 C 0.0051(6) 1.1801(5) 0.2939(4) 0.0677(12) Uani 1 1 d .
H12A H -0.0100 1.1419 0.2237 0.081 Uiso 1 1 calc R
C13 C 0.1455(5) 1.0966(4) 0.3615(3) 0.0477(9) Uani 1 1 d .
C14 C 0.1597(5) 1.1633(5) 0.4614(4) 0.0623(11) Uani 1 1 d .
H14 H 0.2524 1.1132 0.5087 0.075 Uiso 1 1 calc R
C15 C 0.0359(7) 1.3052(5) 0.4917(5) 0.0822(14) Uani 1 1 d .
H15 H 0.0491 1.3468 0.5603 0.099 Uiso 1 1 calc R
C16 C 0.2728(5) 0.9463(5) 0.3178(3) 0.0544(10) Uani 1 1 d .
C17 C 0.5013(6) 0.7022(5) 0.3783(4) 0.0757(13) Uani 1 1 d .
H17A H 0.4514 0.6277 0.4341 0.114 Uiso 1 1 calc R
H17B H 0.6107 0.6838 0.4033 0.114 Uiso 1 1 calc R
H17C H 0.5254 0.6950 0.2795 0.114 Uiso 1 1 calc R
N21 N 0.8188(5) 0.4500(5) 0.9436(4) 0.0739(10) Uani 1 1 d .
N22 N 0.2965(4) 0.9529(4) 0.9034(3) 0.0599(9) Uani 1 1 d .
H22 H 0.3156 0.9324 0.9873 0.072 Uiso 1 1 calc R
O21 O 0.3786(4) 0.8771(3) 0.6898(3) 0.0804(10) Uani 1 1 d .
C21 C 0.7330(6) 0.4530(5) 0.8509(4) 0.0742(13) Uani 1 1 d .
H21 H 0.7645 0.3639 0.8140 0.089 Uiso 1 1 calc R
C22 C 0.5977(6) 0.5830(5) 0.8058(4) 0.0661(11) Uani 1 1 d .
H22A H 0.5442 0.5803 0.7379 0.079 Uiso 1 1 calc R
C23 C 0.5435(5) 0.7153(4) 0.8617(3) 0.0474(9) Uani 1 1 d .
C24 C 0.6314(5) 0.7133(5) 0.9586(4) 0.0571(10) Uani 1 1 d .
H24 H 0.5998 0.8001 0.9991 0.069 Uiso 1 1 calc R
C25 C 0.7669(5) 0.5809(6) 0.9949(4) 0.0690(12) Uani 1 1 d .
H25 H 0.8264 0.5824 1.0591 0.083 Uiso 1 1 calc R
C26 C 0.3982(5) 0.8547(4) 0.8124(3) 0.0517(10) Uani 1 1 d .
C27 C 0.1526(6) 1.0951(5) 0.8667(4) 0.0735(12) Uani 1 1 d .
H27A H 0.1923 1.1407 0.7725 0.110 Uiso 1 1 calc R
H27B H 0.1220 1.1639 0.9326 0.110 Uiso 1 1 calc R
H27C H 0.0494 1.0735 0.8710 0.110 Uiso 1 1 calc R

loop_
_atom_site_aniso_label
_atom_site_aniso_U_11
_atom_site_aniso_U_22
_atom_site_aniso_U_33
_atom_site_aniso_U_23
_atom_site_aniso_U_13
_atom_site_aniso_U_12
N11 0.085(3) 0.066(3) 0.087(3) -0.018(2) -0.029(2) -0.010(2)
N12 0.078(2) 0.061(2) 0.0338(15) -0.0153(14) -0.0158(15) -0.0141(19)
O11 0.109(2) 0.096(2) 0.0453(16) -0.0323(15) -0.0274(15) -0.0068(19)
C11 0.065(3) 0.069(3) 0.083(3) -0.006(3) -0.028(2) -0.012(3)
C12 0.067(3) 0.085(4) 0.052(2) -0.011(2) -0.021(2) -0.023(3)
C13 0.055(2) 0.056(2) 0.0296(16) -0.0018(16) -0.0071(15) -0.021(2)
C14 0.070(3) 0.053(3) 0.054(2) -0.0130(19) -0.0270(19) -0.001(2)
C15 0.101(4) 0.059(3) 0.086(3) -0.022(2) -0.038(3) -0.010(3)
C16 0.068(2) 0.066(3) 0.0271(17) -0.0060(17) -0.0075(16) -0.026(2)
C17 0.087(3) 0.072(3) 0.060(2) -0.023(2) -0.016(2) -0.015(3)
N21 0.067(2) 0.076(3) 0.070(2) -0.019(2) -0.0214(19) -0.009(2)
N22 0.067(2) 0.066(2) 0.0382(16) -0.0146(15) -0.0190(15) -0.0066(18)
O21 0.092(2) 0.095(2) 0.0431(15) -0.0167(14) -0.0317(14) -0.0078(17)
C21 0.080(3) 0.068(3) 0.064(3) -0.029(2) -0.008(2) -0.012(3)
C22 0.069(3) 0.076(3) 0.055(2) -0.017(2) -0.019(2) -0.019(2)
C23 0.052(2) 0.058(3) 0.0364(17) -0.0123(17) -0.0071(16) -0.0222(19)
C24 0.054(2) 0.072(3) 0.047(2) -0.0162(18) -0.0142(17) -0.018(2)
C25 0.058(3) 0.089(4) 0.061(2) -0.019(2) -0.023(2) -0.017(3)
C26 0.054(2) 0.063(3) 0.0397(19) -0.0046(18) -0.0143(17) -0.022(2)
C27 0.076(3) 0.071(3) 0.067(3) -0.014(2) -0.028(2) -0.011(2)

loop_
_atom_type_symbol
_atom_type_description
_atom_type_scat_dispersion_real
_atom_type_scat_dispersion_imag
_atom_type_scat_source
C C 0.0033 0.0016 'International Tables Vol C Tables 4.2.6.8 and 6.1.1.4'
H H 0.0000 0.0000 'International Tables Vol C Tables 4.2.6.8 and 6.1.1.4'
N N 0.0061 0.0033 'International Tables Vol C Tables 4.2.6.8 and 6.1.1.4'
O O 0.0106 0.0060 'International Tables Vol C Tables 4.2.6.8 and 6.1.1.4'

loop_
_geom_angle_atom_site_label_1
_geom_angle_atom_site_label_2
_geom_angle_atom_site_label_3
_geom_angle
C15 N11 C11 115.3(4)
C16 N12 C17 123.1(3)
N11 C11 C12 124.5(4)
C13 C12 C11 119.1(4)
C14 C13 C12 116.4(4)
C14 C13 C16 124.7(3)
C12 C13 C16 118.8(3)
C13 C14 C15 119.9(4)
N11 C15 C14 124.7(4)
O11 C16 N12 121.2(4)
O11 C16 C13 121.6(3)
N12 C16 C13 117.2(3)
C21 N21 C25 116.1(4)
C26 N22 C27 122.6(3)
N21 C21 C22 123.2(4)
C23 C22 C21 120.0(4)
C22 C23 C24 117.3(4)
C22 C23 C26 119.7(3)
C24 C23 C26 123.0(4)
C23 C24 C25 119.1(4)
N21 C25 C24 124.3(4)
O21 C26 N22 122.1(3)
O21 C26 C23 120.3(4)
N22 C26 C23 117.5(3)

loop_
_geom_bond_atom_site_label_1
_geom_bond_atom_site_label_2
_geom_bond_distance
N11 C15 1.323(5)
N11 C11 1.327(6)
N12 C16 1.326(4)
N12 C17 1.446(5)
O11 C16 1.241(4)
C11 C12 1.392(6)
C12 C13 1.390(5)
C13 C14 1.372(5)
C13 C16 1.490(5)
C14 C15 1.384(6)
N21 C21 1.322(5)
N21 C25 1.343(6)
N22 C26 1.326(5)
N22 C27 1.467(5)
O21 C26 1.239(4)
C21 C22 1.394(6)
C22 C23 1.376(6)
C23 C24 1.375(5)
C23 C26 1.498(5)
C24 C25 1.379(5)
